data_4312927
loop_
_publ_author_name
'Vincent J. Catalano'
'Tegan J. Craig'

_publ_contact_author_address
;
Department of Chemistry
University of Nevada
Reno, NV  89557
;
_publ_contact_author_email vjc@unr.edu
_publ_contact_author_name 'Professor Vincent J. Catalano'
_publ_contact_author_phone '775 784 1329'
_publ_section_title
;
 Monometallic and Dimetallic Ruthenium(II)-Terpyridine Complexes Employing
 the Tetradentate Ligands Dipyridylpyrazolyl, Dipyridyloxadiazole, and
 Their Dimethyl Derivatives
;
_journal_name_full 'Inorganic Chemistry'
_journal_page_first 321
_journal_page_last 334
_journal_paper_doi 10.1021/ic020489s
_journal_volume 42
_journal_year 2003
_chemical_formula_sum 'C33 H31 Cl F6 N7 O P Ru'
_chemical_formula_weight 823.14
_chemical_name_common 1c
_chemical_name_systematic
; 
? 
;
_space_group_IT_number 2
_symmetry_cell_setting triclinic
_symmetry_space_group_name_Hall '-P 1'
_symmetry_space_group_name_H-M 'P -1'
_atom_sites_solution_hydrogens geom
_atom_sites_solution_primary direct
_atom_sites_solution_secondary difmap
_audit_creation_method SHELXL-97
_cell_angle_alpha 104.620(8)
_cell_angle_beta 99.414(9)
_cell_angle_gamma 95.211(8)
_cell_formula_units_Z 2
_cell_length_a 8.9129(10)
_cell_length_b 12.8215(14)
_cell_length_c 15.9273(18)
_cell_measurement_reflns_used 23
_cell_measurement_temperature 173(2)
_cell_measurement_theta_max 11.52
_cell_measurement_theta_min 4.77
_cell_volume 1720.7(3)
_computing_cell_refinement 'Siemens XSCANS'
_computing_data_collection 'Siemens XSCANS'
_computing_data_reduction 'Siemens SHELXTL'
_computing_molecular_graphics 'Siemens SHELXTL'
_computing_publication_material 'Siemens SHELXTL'
_computing_structure_refinement 'SHELXL-97 (Sheldrick, 1997)'
_computing_structure_solution 'SHELXS-97 (Sheldrick, 1990)'
_diffrn_ambient_temperature 173(2)
_diffrn_measured_fraction_theta_full 0.993
_diffrn_measured_fraction_theta_max 0.993
_diffrn_measurement_method '\w scans'
_diffrn_radiation_monochromator graphite
_diffrn_radiation_source 'fine-focus sealed tube'
_diffrn_radiation_type MoK\a
_diffrn_radiation_wavelength 0.71073
_diffrn_reflns_av_R_equivalents 0.0686
_diffrn_reflns_av_sigmaI/netI 0.1084
_diffrn_reflns_limit_h_max 1
_diffrn_reflns_limit_h_min -9
_diffrn_reflns_limit_k_max 13
_diffrn_reflns_limit_k_min -13
_diffrn_reflns_limit_l_max 17
_diffrn_reflns_limit_l_min -17
_diffrn_reflns_number 5512
_diffrn_reflns_theta_full 22.50
_diffrn_reflns_theta_max 22.50
_diffrn_reflns_theta_min 1.83
_diffrn_standards_interval_count 98
_diffrn_standards_number 2
_exptl_absorpt_coefficient_mu 0.652
_exptl_absorpt_correction_T_max 0.8708
_exptl_absorpt_correction_T_min 0.7645
_exptl_absorpt_correction_type empirical
_exptl_crystal_colour Red
_exptl_crystal_density_diffrn 1.589
_exptl_crystal_density_method 'not measured'
_exptl_crystal_description triangular_fragmen
_exptl_crystal_F_000 832
_exptl_crystal_size_max .22
_exptl_crystal_size_mid .36
_exptl_crystal_size_min .28
_refine_diff_density_max 1.105
_refine_diff_density_min -0.499
_refine_diff_density_rms 0.111
_refine_ls_extinction_method none
_refine_ls_goodness_of_fit_ref 1.045
_refine_ls_hydrogen_treatment mixed
_refine_ls_matrix_type full
_refine_ls_number_parameters 451
_refine_ls_number_reflns 4468
_refine_ls_number_restraints 0
_refine_ls_restrained_S_all 1.045
_refine_ls_R_factor_all 0.0966
_refine_ls_R_factor_gt 0.0594
_refine_ls_shift/su_max 0.001
_refine_ls_shift/su_mean 0.000
_refine_ls_structure_factor_coef Fsqd
_refine_ls_weighting_details 'calc w=1/[\s^2^(Fo^2^)+(0.0631P)^2^+0.0000P] where P=(Fo^2^+2Fc^2^)/3'
_refine_ls_weighting_scheme calc
_refine_ls_wR_factor_gt 0.1300
_refine_ls_wR_factor_ref 0.1470
_reflns_number_gt 3207
_reflns_number_total 4468
_reflns_threshold_expression >2sigma(I)
_cod_data_source_file ic020489s_s1.cif
_cod_data_source_block vjc201
_cod_depositor_comments
;
The following automatic conversions were performed:

'_symmetry_cell_setting' value 'Triclinic' changed to 'triclinic'
according to the built-in table from CIF Core dictionary named
'cif_core.dic' version 2.4.1 from 2010-06-29.

Automatic conversion script
Id: cif_fix_values 1646 2011-03-28 12:23:43Z adriana 
;
_cod_database_code 4312927

loop_
_symmetry_equiv_pos_as_xyz
'x, y, z'
'-x, -y, -z'

loop_
_atom_site_label
_atom_site_type_symbol
_atom_site_fract_x
_atom_site_fract_y
_atom_site_fract_z
_atom_site_U_iso_or_equiv
_atom_site_adp_type
_atom_site_occupancy
_atom_site_symmetry_multiplicity
_atom_site_calc_flag
_atom_site_refinement_flags
_atom_site_disorder_assembly
_atom_site_disorder_group
Ru1 Ru 0.37801(8) 0.63988(5) 0.72325(4) 0.0212(2) Uani 1 1 d . . .
Cl1 Cl 0.2163(2) 0.70002(17) 0.61366(14) 0.0326(5) Uani 1 1 d . . .
P1 P -0.4088(3) 1.1835(2) 0.76683(17) 0.0423(7) Uani 1 1 d . . .
F1 F -0.2596(7) 1.1409(5) 0.7369(4) 0.078(2) Uani 1 1 d . . .
F2 F -0.4560(12) 1.0797(5) 0.7946(5) 0.121(3) Uani 1 1 d . . .
F3 F -0.5562(7) 1.2340(6) 0.7915(4) 0.084(2) Uani 1 1 d . . .
F4 F -0.4990(7) 1.1298(5) 0.6687(4) 0.0709(19) Uani 1 1 d . . .
F5 F -0.3573(7) 1.2916(4) 0.7406(4) 0.0655(17) Uani 1 1 d . . .
F6 F -0.3176(7) 1.2404(5) 0.8654(4) 0.0656(17) Uani 1 1 d . . .
N1 N 0.4995(7) 0.6135(5) 0.8369(4) 0.0237(16) Uani 1 1 d . . .
N2 N 0.3404(7) 0.7662(5) 0.8224(4) 0.0222(15) Uani 1 1 d . . .
N3 N 0.2618(7) 0.8509(5) 0.8263(4) 0.0262(16) Uani 1 1 d . . .
H3A H 0.2075 0.8648 0.7800 0.031 Uiso 1 1 calc R . .
N4 N 0.1105(9) 1.0218(6) 0.8532(5) 0.0407(19) Uani 1 1 d . . .
N5 N 0.1989(7) 0.5210(5) 0.7140(4) 0.0248(16) Uani 1 1 d . . .
N6 N 0.4399(7) 0.5152(5) 0.6442(4) 0.0235(16) Uani 1 1 d . . .
N7 N 0.5721(7) 0.7136(5) 0.6943(4) 0.0257(16) Uani 1 1 d . . .
C1 C 0.5797(8) 0.5279(6) 0.8401(5) 0.0248(19) Uani 1 1 d . . .
H1A H 0.5818 0.4752 0.7865 0.030 Uiso 1 1 calc R . .
C2 C 0.6568(9) 0.5157(6) 0.9181(6) 0.030(2) Uani 1 1 d . . .
H2A H 0.7078 0.4537 0.9175 0.037 Uiso 1 1 calc R . .
C3 C 0.6617(9) 0.5921(7) 0.9974(6) 0.031(2) Uani 1 1 d . . .
C3S C 0.1535(12) 0.0200(9) 0.6394(6) 0.059(3) Uani 1 1 d . . .
H3SA H 0.0989 0.0810 0.6616 0.088 Uiso 1 1 calc R . .
H3SB H 0.2496 0.0253 0.6811 0.088 Uiso 1 1 calc R . .
H3SC H 0.0891 -0.0488 0.6331 0.088 Uiso 1 1 calc R . .
C4 C 0.5778(9) 0.6791(6) 0.9945(5) 0.0246(19) Uani 1 1 d . . .
H4B H 0.5750 0.7325 1.0476 0.029 Uiso 1 1 calc R . .
C5 C 0.4994(8) 0.6873(6) 0.9148(5) 0.0217(18) Uani 1 1 d . . .
C6 C 0.4064(9) 0.7733(6) 0.9057(5) 0.0222(18) Uani 1 1 d . . .
C7 C 0.3687(9) 0.8645(6) 0.9638(5) 0.028(2) Uani 1 1 d . . .
H7A H 0.4002 0.8880 1.0263 0.034 Uiso 1 1 calc R . .
C8 C 0.2770(9) 0.9126(6) 0.9113(5) 0.028(2) Uani 1 1 d . . .
C9 C 0.1906(9) 1.0064(6) 0.9268(5) 0.0252(19) Uani 1 1 d . . .
C10 C 0.1941(9) 1.0720(6) 1.0117(5) 0.0260(19) Uani 1 1 d . . .
H10A H 0.2553 1.0587 1.0616 0.031 Uiso 1 1 calc R . .
C11 C 0.1062(9) 1.1576(6) 1.0221(6) 0.029(2) Uani 1 1 d . . .
C12 C 0.0222(10) 1.1736(7) 0.9460(6) 0.035(2) Uani 1 1 d . . .
H12A H -0.0395 1.2307 0.9496 0.042 Uiso 1 1 calc R . .
C13 C 0.0297(11) 1.1056(8) 0.8652(6) 0.047(3) Uani 1 1 d . . .
H13A H -0.0269 1.1192 0.8140 0.056 Uiso 1 1 calc R . .
C14 C 0.7503(10) 0.5834(7) 1.0836(6) 0.036(2) Uani 1 1 d . . .
H14A H 0.8017 0.5182 1.0730 0.054 Uiso 1 1 calc R . .
H14B H 0.6796 0.5783 1.1240 0.054 Uiso 1 1 calc R . .
H14C H 0.8272 0.6480 1.1100 0.054 Uiso 1 1 calc R . .
C15 C 0.1024(10) 1.2296(7) 1.1128(6) 0.040(2) Uani 1 1 d . . .
H15A H 0.0348 1.2845 1.1068 0.060 Uiso 1 1 calc R . .
H15B H 0.2064 1.2658 1.1417 0.060 Uiso 1 1 calc R . .
H15C H 0.0637 1.1852 1.1485 0.060 Uiso 1 1 calc R . .
C16 C 0.0711(9) 0.5311(7) 0.7488(5) 0.027(2) Uani 1 1 d . . .
H16A H 0.0600 0.6003 0.7847 0.033 Uiso 1 1 calc R . .
C17 C -0.0441(10) 0.4458(7) 0.7347(6) 0.037(2) Uani 1 1 d . . .
H17A H -0.1320 0.4563 0.7608 0.045 Uiso 1 1 calc R . .
C18 C -0.0305(10) 0.3448(7) 0.6822(6) 0.039(2) Uani 1 1 d . . .
H18A H -0.1075 0.2844 0.6725 0.047 Uiso 1 1 calc R . .
C19 C 0.0984(9) 0.3337(7) 0.6440(6) 0.034(2) Uani 1 1 d . . .
H19A H 0.1090 0.2656 0.6062 0.041 Uiso 1 1 calc R . .
C20 C 0.2107(9) 0.4213(7) 0.6611(5) 0.0262(19) Uani 1 1 d . . .
C21 C 0.3526(9) 0.4169(6) 0.6234(5) 0.0228(19) Uani 1 1 d . . .
C22 C 0.4024(9) 0.3264(7) 0.5757(5) 0.028(2) Uani 1 1 d . . .
H22A H 0.3428 0.2569 0.5625 0.034 Uiso 1 1 calc R . .
C23 C 0.5407(10) 0.3366(7) 0.5468(5) 0.032(2) Uani 1 1 d . . .
H23A H 0.5735 0.2747 0.5115 0.038 Uiso 1 1 calc R . .
C24 C 0.6308(9) 0.4378(7) 0.5697(5) 0.031(2) Uani 1 1 d . . .
H24A H 0.7269 0.4457 0.5518 0.037 Uiso 1 1 calc R . .
C25 C 0.5767(8) 0.5269(6) 0.6192(5) 0.0214(18) Uani 1 1 d . . .
C26 C 0.6522(9) 0.6414(6) 0.6469(5) 0.0242(19) Uani 1 1 d . . .
C27 C 0.7892(9) 0.6767(7) 0.6252(6) 0.031(2) Uani 1 1 d . . .
H27A H 0.8474 0.6254 0.5962 0.037 Uiso 1 1 calc R . .
C28 C 0.8402(10) 0.7865(7) 0.6458(6) 0.038(2) Uani 1 1 d . . .
H28A H 0.9330 0.8117 0.6308 0.046 Uiso 1 1 calc R . .
C29 C 0.7541(9) 0.8591(7) 0.6886(6) 0.037(2) Uani 1 1 d . . .
H29A H 0.7852 0.9352 0.7016 0.045 Uiso 1 1 calc R . .
C30 C 0.6214(10) 0.8200(7) 0.7127(6) 0.033(2) Uani 1 1 d . . .
H30A H 0.5639 0.8706 0.7433 0.039 Uiso 1 1 calc R . .
O1S O 0.1571(8) 0.0936(5) 0.5163(4) 0.0505(18) Uani 1 1 d . . .
C1S C 0.2720(13) -0.0660(8) 0.5083(8) 0.068(3) Uani 1 1 d . . .
H1SA H 0.2891 -0.0567 0.4513 0.101 Uiso 1 1 calc R . .
H1SB H 0.2102 -0.1366 0.4991 0.101 Uiso 1 1 calc R . .
H1SC H 0.3711 -0.0629 0.5468 0.101 Uiso 1 1 calc R . .
C2S C 0.1885(10) 0.0236(7) 0.5513(6) 0.039(2) Uani 1 1 d . . .

loop_
_atom_site_aniso_label
_atom_site_aniso_U_11
_atom_site_aniso_U_22
_atom_site_aniso_U_33
_atom_site_aniso_U_23
_atom_site_aniso_U_13
_atom_site_aniso_U_12
Ru1 0.0214(4) 0.0185(4) 0.0230(4) 0.0031(3) 0.0063(3) 0.0034(3)
Cl1 0.0312(12) 0.0376(13) 0.0310(13) 0.0102(10) 0.0066(10) 0.0119(10)
P1 0.0413(15) 0.0389(15) 0.0415(16) 0.0034(12) 0.0058(13) 0.0046(12)
F1 0.057(4) 0.087(5) 0.083(5) 0.009(4) 0.007(4) 0.033(4)
F2 0.217(10) 0.058(5) 0.087(6) 0.033(4) 0.029(6) -0.026(6)
F3 0.056(4) 0.116(6) 0.076(5) 0.006(4) 0.022(4) 0.024(4)
F4 0.056(4) 0.086(5) 0.047(4) -0.017(3) 0.002(3) -0.002(3)
F5 0.085(5) 0.044(4) 0.070(4) 0.021(3) 0.017(4) 0.006(3)
F6 0.077(4) 0.067(4) 0.041(4) 0.010(3) -0.012(3) 0.008(4)
N1 0.017(3) 0.025(4) 0.032(4) 0.011(3) 0.007(3) 0.004(3)
N2 0.026(4) 0.018(4) 0.024(4) 0.004(3) 0.008(3) 0.007(3)
N3 0.026(4) 0.023(4) 0.028(4) 0.008(3) -0.003(3) 0.006(3)
N4 0.048(5) 0.031(4) 0.041(5) 0.006(4) 0.003(4) 0.022(4)
N5 0.023(4) 0.030(4) 0.018(4) 0.003(3) 0.004(3) -0.001(3)
N6 0.021(4) 0.018(4) 0.031(4) 0.010(3) 0.002(3) 0.002(3)
N7 0.023(4) 0.025(4) 0.031(4) 0.012(3) 0.003(3) 0.002(3)
C1 0.024(4) 0.024(5) 0.031(5) 0.012(4) 0.013(4) 0.003(4)
C2 0.032(5) 0.019(5) 0.044(6) 0.015(4) 0.006(4) 0.006(4)
C3 0.033(5) 0.030(5) 0.033(5) 0.013(4) 0.010(4) -0.003(4)
C3S 0.068(7) 0.058(7) 0.049(7) 0.024(6) 0.008(6) -0.017(6)
C4 0.026(4) 0.028(5) 0.023(5) 0.008(4) 0.008(4) 0.007(4)
C5 0.023(4) 0.020(4) 0.026(5) 0.005(4) 0.015(4) 0.005(4)
C6 0.025(4) 0.017(4) 0.023(5) 0.001(4) 0.008(4) 0.003(4)
C7 0.025(4) 0.026(5) 0.027(5) 0.001(4) 0.002(4) -0.002(4)
C8 0.029(5) 0.022(5) 0.032(5) 0.005(4) 0.008(4) -0.002(4)
C9 0.022(4) 0.020(5) 0.030(5) 0.002(4) 0.004(4) 0.003(4)
C10 0.031(5) 0.016(4) 0.033(5) 0.006(4) 0.011(4) 0.006(4)
C11 0.024(4) 0.021(5) 0.035(5) -0.003(4) 0.008(4) -0.002(4)
C12 0.036(5) 0.028(5) 0.040(6) 0.003(4) 0.011(5) 0.014(4)
C13 0.053(6) 0.047(6) 0.035(6) 0.008(5) -0.009(5) 0.016(5)
C14 0.032(5) 0.043(6) 0.037(5) 0.020(5) 0.003(4) 0.005(4)
C15 0.035(5) 0.034(5) 0.045(6) -0.004(4) 0.014(5) 0.012(4)
C16 0.024(5) 0.035(5) 0.020(5) 0.000(4) 0.002(4) 0.011(4)
C17 0.025(5) 0.048(6) 0.049(6) 0.023(5) 0.017(4) 0.008(5)
C18 0.037(5) 0.034(6) 0.050(6) 0.013(5) 0.019(5) -0.003(4)
C19 0.028(5) 0.022(5) 0.047(6) 0.002(4) 0.006(4) -0.001(4)
C20 0.028(5) 0.027(5) 0.021(5) 0.002(4) 0.005(4) 0.002(4)
C21 0.025(4) 0.023(5) 0.019(4) 0.003(4) 0.006(4) 0.001(4)
C22 0.026(4) 0.021(5) 0.038(5) 0.008(4) 0.010(4) 0.003(4)
C23 0.044(5) 0.023(5) 0.024(5) -0.002(4) 0.006(4) 0.005(4)
C24 0.025(4) 0.043(6) 0.033(5) 0.015(4) 0.012(4) 0.019(4)
C25 0.017(4) 0.027(5) 0.019(5) 0.005(4) 0.000(4) 0.004(4)
C26 0.028(4) 0.023(5) 0.025(5) 0.010(4) 0.007(4) 0.009(4)
C27 0.033(5) 0.031(5) 0.036(5) 0.016(4) 0.014(4) 0.009(4)
C28 0.030(5) 0.045(6) 0.042(6) 0.022(5) 0.009(4) -0.010(5)
C29 0.031(5) 0.025(5) 0.056(6) 0.015(5) 0.004(5) -0.001(4)
C30 0.039(5) 0.027(5) 0.034(5) 0.012(4) 0.004(4) 0.007(4)
O1S 0.068(5) 0.031(4) 0.052(4) 0.015(3) 0.009(4) -0.004(4)
C1S 0.082(8) 0.043(7) 0.083(9) 0.013(6) 0.033(7) 0.017(6)
C2S 0.036(5) 0.027(5) 0.044(6) -0.002(5) -0.001(5) -0.011(4)

loop_
_atom_type_symbol
_atom_type_description
_atom_type_scat_dispersion_real
_atom_type_scat_dispersion_imag
_atom_type_scat_source
C C 0.0033 0.0016 'International Tables Vol C Tables 4.2.6.8 and 6.1.1.4'
H H 0.0000 0.0000 'International Tables Vol C Tables 4.2.6.8 and 6.1.1.4'
N N 0.0061 0.0033 'International Tables Vol C Tables 4.2.6.8 and 6.1.1.4'
F F 0.0171 0.0103 'International Tables Vol C Tables 4.2.6.8 and 6.1.1.4'
P P 0.1023 0.0942 'International Tables Vol C Tables 4.2.6.8 and 6.1.1.4'
Cl Cl 0.1484 0.1585 'International Tables Vol C Tables 4.2.6.8 and 6.1.1.4'
Ru Ru -1.2594 0.8363 'International Tables Vol C Tables 4.2.6.8 and 6.1.1.4'
O O 0.0106 0.0060 'International Tables Vol C Tables 4.2.6.8 and 6.1.1.4'

loop_
_geom_angle_atom_site_label_1
_geom_angle_atom_site_label_2
_geom_angle_atom_site_label_3
_geom_angle
_geom_angle_site_symmetry_1
_geom_angle_site_symmetry_3
_geom_angle_publ_flag
N6 Ru1 N2 170.3(3) . . ?
N6 Ru1 N5 79.6(3) . . ?
N2 Ru1 N5 102.3(2) . . ?
N6 Ru1 N7 79.5(3) . . ?
N2 Ru1 N7 99.0(3) . . ?
N5 Ru1 N7 158.6(2) . . ?
N6 Ru1 N1 94.0(3) . . ?
N2 Ru1 N1 76.5(2) . . ?
N5 Ru1 N1 92.6(2) . . ?
N7 Ru1 N1 93.0(2) . . ?
N6 Ru1 Cl1 98.31(19) . . ?
N2 Ru1 Cl1 91.24(18) . . ?
N5 Ru1 Cl1 88.14(18) . . ?
N7 Ru1 Cl1 90.78(18) . . ?
N1 Ru1 Cl1 167.62(18) . . ?
F2 P1 F3 92.0(5) . . ?
F2 P1 F1 93.1(5) . . ?
F3 P1 F1 174.6(4) . . ?
F2 P1 F4 91.4(4) . . ?
F3 P1 F4 90.0(4) . . ?
F1 P1 F4 88.3(3) . . ?
F2 P1 F5 178.5(4) . . ?
F3 P1 F5 88.2(4) . . ?
F1 P1 F5 86.7(4) . . ?
F4 P1 F5 90.1(4) . . ?
F2 P1 F6 89.9(4) . . ?
F3 P1 F6 89.6(4) . . ?
F1 P1 F6 92.0(4) . . ?
F4 P1 F6 178.6(4) . . ?
F5 P1 F6 88.6(3) . . ?
C5 N1 C1 117.2(7) . . ?
C5 N1 Ru1 117.2(5) . . ?
C1 N1 Ru1 125.6(5) . . ?
C6 N2 N3 106.3(6) . . ?
C6 N2 Ru1 118.4(5) . . ?
N3 N2 Ru1 135.3(5) . . ?
N2 N3 C8 111.0(6) . . ?
C13 N4 C9 115.7(8) . . ?
C16 N5 C20 117.3(7) . . ?
C16 N5 Ru1 128.6(6) . . ?
C20 N5 Ru1 114.0(5) . . ?
C25 N6 C21 121.5(7) . . ?
C25 N6 Ru1 119.0(5) . . ?
C21 N6 Ru1 119.2(5) . . ?
C30 N7 C26 118.5(7) . . ?
C30 N7 Ru1 127.9(6) . . ?
C26 N7 Ru1 113.5(5) . . ?
C2 C1 N1 122.2(8) . . ?
C1 C2 C3 121.1(8) . . ?
C2 C3 C4 116.8(8) . . ?
C2 C3 C14 122.4(8) . . ?
C4 C3 C14 120.7(8) . . ?
C5 C4 C3 120.2(8) . . ?
N1 C5 C4 122.5(7) . . ?
N1 C5 C6 113.5(7) . . ?
C4 C5 C6 124.0(7) . . ?
N2 C6 C7 110.3(7) . . ?
N2 C6 C5 114.3(7) . . ?
C7 C6 C5 135.4(8) . . ?
C8 C7 C6 105.3(7) . . ?
N3 C8 C7 107.1(7) . . ?
N3 C8 C9 117.4(7) . . ?
C7 C8 C9 135.4(8) . . ?
N4 C9 C10 123.9(7) . . ?
N4 C9 C8 114.3(7) . . ?
C10 C9 C8 121.7(7) . . ?
C9 C10 C11 119.0(8) . . ?
C12 C11 C10 117.4(8) . . ?
C12 C11 C15 121.4(7) . . ?
C10 C11 C15 121.3(8) . . ?
C13 C12 C11 118.9(8) . . ?
N4 C13 C12 125.1(9) . . ?
N5 C16 C17 123.1(8) . . ?
C18 C17 C16 119.3(8) . . ?
C17 C18 C19 118.4(8) . . ?
C20 C19 C18 119.9(8) . . ?
N5 C20 C19 122.0(7) . . ?
N5 C20 C21 114.4(7) . . ?
C19 C20 C21 123.7(7) . . ?
N6 C21 C22 120.0(7) . . ?
N6 C21 C20 112.8(7) . . ?
C22 C21 C20 127.2(7) . . ?
C21 C22 C23 119.7(8) . . ?
C22 C23 C24 119.9(8) . . ?
C25 C24 C23 118.3(7) . . ?
N6 C25 C24 120.6(7) . . ?
N6 C25 C26 112.9(7) . . ?
C24 C25 C26 126.5(7) . . ?
N7 C26 C27 121.1(7) . . ?
N7 C26 C25 114.3(7) . . ?
C27 C26 C25 124.6(7) . . ?
C28 C27 C26 119.7(8) . . ?
C29 C28 C27 118.9(8) . . ?
C28 C29 C30 119.5(8) . . ?
N7 C30 C29 122.2(8) . . ?
O1S C2S C1S 120.5(9) . . ?
O1S C2S C3S 123.8(9) . . ?
C1S C2S C3S 115.6(9) . . ?

loop_
_geom_bond_atom_site_label_1
_geom_bond_atom_site_label_2
_geom_bond_distance
_geom_bond_site_symmetry_2
_geom_bond_publ_flag
Ru1 N6 1.954(6) . ?
Ru1 N2 2.052(6) . ?
Ru1 N5 2.064(6) . ?
Ru1 N7 2.069(6) . ?
Ru1 N1 2.073(6) . ?
Ru1 Cl1 2.404(2) . ?
P1 F2 1.549(7) . ?
P1 F3 1.579(6) . ?
P1 F1 1.582(6) . ?
P1 F4 1.583(6) . ?
P1 F5 1.596(6) . ?
P1 F6 1.598(6) . ?
N1 C5 1.358(9) . ?
N1 C1 1.369(9) . ?
N2 C6 1.337(9) . ?
N2 N3 1.339(8) . ?
N3 C8 1.364(10) . ?
N4 C13 1.339(11) . ?
N4 C9 1.339(10) . ?
N5 C16 1.348(9) . ?
N5 C20 1.366(10) . ?
N6 C25 1.350(9) . ?
N6 C21 1.353(9) . ?
N7 C30 1.337(10) . ?
N7 C26 1.371(10) . ?
C1 C2 1.370(11) . ?
C2 C3 1.381(11) . ?
C3 C4 1.405(11) . ?
C3 C14 1.503(11) . ?
C3S C2S 1.497(13) . ?
C4 C5 1.378(10) . ?
C5 C6 1.461(10) . ?
C6 C7 1.401(11) . ?
C7 C8 1.370(11) . ?
C8 C9 1.477(11) . ?
C9 C10 1.394(11) . ?
C10 C11 1.397(11) . ?
C11 C12 1.390(11) . ?
C11 C15 1.513(11) . ?
C12 C13 1.376(12) . ?
C16 C17 1.378(11) . ?
C17 C18 1.380(12) . ?
C18 C19 1.387(12) . ?
C19 C20 1.375(11) . ?
C20 C21 1.486(10) . ?
C21 C22 1.371(11) . ?
C22 C23 1.391(11) . ?
C23 C24 1.392(11) . ?
C24 C25 1.389(11) . ?
C25 C26 1.483(11) . ?
C26 C27 1.391(11) . ?
C27 C28 1.377(11) . ?
C28 C29 1.379(12) . ?
C29 C30 1.391(11) . ?
O1S C2S 1.201(10) . ?
C1S C2S 1.506(13) . ?

loop_
_geom_torsion_atom_site_label_1
_geom_torsion_atom_site_label_2
_geom_torsion_atom_site_label_3
_geom_torsion_atom_site_label_4
_geom_torsion
_geom_torsion_site_symmetry_1
_geom_torsion_site_symmetry_2
_geom_torsion_site_symmetry_3
_geom_torsion_site_symmetry_4
_geom_torsion_publ_flag
N6 Ru1 N1 C5 176.5(5) . . . . ?
N2 Ru1 N1 C5 -1.6(5) . . . . ?
N5 Ru1 N1 C5 -103.7(5) . . . . ?
N7 Ru1 N1 C5 96.9(5) . . . . ?
Cl1 Ru1 N1 C5 -10.4(12) . . . . ?
N6 Ru1 N1 C1 -3.6(6) . . . . ?
N2 Ru1 N1 C1 178.2(6) . . . . ?
N5 Ru1 N1 C1 76.1(6) . . . . ?
N7 Ru1 N1 C1 -83.2(6) . . . . ?
Cl1 Ru1 N1 C1 169.4(6) . . . . ?
N6 Ru1 N2 C6 -10.1(18) . . . . ?
N5 Ru1 N2 C6 90.6(6) . . . . ?
N7 Ru1 N2 C6 -90.1(6) . . . . ?
N1 Ru1 N2 C6 0.8(5) . . . . ?
Cl1 Ru1 N2 C6 178.9(5) . . . . ?
N6 Ru1 N2 N3 169.3(12) . . . . ?
N5 Ru1 N2 N3 -90.0(7) . . . . ?
N7 Ru1 N2 N3 89.3(7) . . . . ?
N1 Ru1 N2 N3 -179.8(7) . . . . ?
Cl1 Ru1 N2 N3 -1.7(7) . . . . ?
C6 N2 N3 C8 0.2(8) . . . . ?
Ru1 N2 N3 C8 -179.3(5) . . . . ?
N6 Ru1 N5 C16 -176.0(7) . . . . ?
N2 Ru1 N5 C16 13.7(7) . . . . ?
N7 Ru1 N5 C16 -164.6(6) . . . . ?
N1 Ru1 N5 C16 90.4(7) . . . . ?
Cl1 Ru1 N5 C16 -77.2(6) . . . . ?
N6 Ru1 N5 C20 -0.1(5) . . . . ?
N2 Ru1 N5 C20 -170.5(5) . . . . ?
N7 Ru1 N5 C20 11.3(10) . . . . ?
N1 Ru1 N5 C20 -93.7(6) . . . . ?
Cl1 Ru1 N5 C20 98.7(5) . . . . ?
N2 Ru1 N6 C25 -72.9(17) . . . . ?
N5 Ru1 N6 C25 -175.5(6) . . . . ?
N7 Ru1 N6 C25 8.7(5) . . . . ?
N1 Ru1 N6 C25 -83.6(6) . . . . ?
Cl1 Ru1 N6 C25 97.9(5) . . . . ?
N2 Ru1 N6 C21 100.3(16) . . . . ?
N5 Ru1 N6 C21 -2.3(5) . . . . ?
N7 Ru1 N6 C21 -178.1(6) . . . . ?
N1 Ru1 N6 C21 89.6(6) . . . . ?
Cl1 Ru1 N6 C21 -88.9(5) . . . . ?
N6 Ru1 N7 C30 169.4(7) . . . . ?
N2 Ru1 N7 C30 -20.2(7) . . . . ?
N5 Ru1 N7 C30 158.0(7) . . . . ?
N1 Ru1 N7 C30 -97.1(7) . . . . ?
Cl1 Ru1 N7 C30 71.1(7) . . . . ?
N6 Ru1 N7 C26 -7.3(5) . . . . ?
N2 Ru1 N7 C26 163.0(5) . . . . ?
N5 Ru1 N7 C26 -18.8(10) . . . . ?
N1 Ru1 N7 C26 86.2(5) . . . . ?
Cl1 Ru1 N7 C26 -105.6(5) . . . . ?
C5 N1 C1 C2 0.2(10) . . . . ?
Ru1 N1 C1 C2 -179.7(6) . . . . ?
N1 C1 C2 C3 -2.3(12) . . . . ?
C1 C2 C3 C4 3.1(12) . . . . ?
C1 C2 C3 C14 -177.6(7) . . . . ?
C2 C3 C4 C5 -1.9(11) . . . . ?
C14 C3 C4 C5 178.8(7) . . . . ?
C1 N1 C5 C4 1.1(10) . . . . ?
Ru1 N1 C5 C4 -179.1(6) . . . . ?
C1 N1 C5 C6 -177.7(6) . . . . ?
Ru1 N1 C5 C6 2.1(8) . . . . ?
C3 C4 C5 N1 -0.1(11) . . . . ?
C3 C4 C5 C6 178.5(7) . . . . ?
N3 N2 C6 C7 0.1(8) . . . . ?
Ru1 N2 C6 C7 179.6(5) . . . . ?
N3 N2 C6 C5 -179.5(6) . . . . ?
Ru1 N2 C6 C5 0.1(8) . . . . ?
N1 C5 C6 N2 -1.4(9) . . . . ?
C4 C5 C6 N2 179.8(7) . . . . ?
N1 C5 C6 C7 179.2(8) . . . . ?
C4 C5 C6 C7 0.4(14) . . . . ?
N2 C6 C7 C8 -0.2(9) . . . . ?
C5 C6 C7 C8 179.2(8) . . . . ?
N2 N3 C8 C7 -0.3(9) . . . . ?
N2 N3 C8 C9 -177.2(6) . . . . ?
C6 C7 C8 N3 0.3(9) . . . . ?
C6 C7 C8 C9 176.4(8) . . . . ?
C13 N4 C9 C10 -0.6(13) . . . . ?
C13 N4 C9 C8 179.3(7) . . . . ?
N3 C8 C9 N4 -2.3(10) . . . . ?
C7 C8 C9 N4 -178.1(9) . . . . ?
N3 C8 C9 C10 177.6(7) . . . . ?
C7 C8 C9 C10 1.8(14) . . . . ?
N4 C9 C10 C11 1.8(12) . . . . ?
C8 C9 C10 C11 -178.1(7) . . . . ?
C9 C10 C11 C12 -1.4(11) . . . . ?
C9 C10 C11 C15 178.4(7) . . . . ?
C10 C11 C12 C13 -0.1(12) . . . . ?
C15 C11 C12 C13 -179.9(8) . . . . ?
C9 N4 C13 C12 -1.0(14) . . . . ?
C11 C12 C13 N4 1.4(15) . . . . ?
C20 N5 C16 C17 1.4(12) . . . . ?
Ru1 N5 C16 C17 177.1(6) . . . . ?
N5 C16 C17 C18 -0.4(13) . . . . ?
C16 C17 C18 C19 -1.2(13) . . . . ?
C17 C18 C19 C20 1.9(14) . . . . ?
C16 N5 C20 C19 -0.6(12) . . . . ?
Ru1 N5 C20 C19 -177.0(6) . . . . ?
C16 N5 C20 C21 178.6(6) . . . . ?
Ru1 N5 C20 C21 2.3(9) . . . . ?
C18 C19 C20 N5 -1.0(13) . . . . ?
C18 C19 C20 C21 179.8(8) . . . . ?
C25 N6 C21 C22 -0.1(11) . . . . ?
Ru1 N6 C21 C22 -173.2(6) . . . . ?
C25 N6 C21 C20 177.1(7) . . . . ?
Ru1 N6 C21 C20 4.1(9) . . . . ?
N5 C20 C21 N6 -4.0(10) . . . . ?
C19 C20 C21 N6 175.2(7) . . . . ?
N5 C20 C21 C22 173.0(8) . . . . ?
C19 C20 C21 C22 -7.8(13) . . . . ?
N6 C21 C22 C23 -1.8(12) . . . . ?
C20 C21 C22 C23 -178.7(8) . . . . ?
C21 C22 C23 C24 2.8(13) . . . . ?
C22 C23 C24 C25 -1.8(12) . . . . ?
C21 N6 C25 C24 1.1(11) . . . . ?
Ru1 N6 C25 C24 174.2(6) . . . . ?
C21 N6 C25 C26 178.7(7) . . . . ?
Ru1 N6 C25 C26 -8.2(8) . . . . ?
C23 C24 C25 N6 -0.1(11) . . . . ?
C23 C24 C25 C26 -177.4(7) . . . . ?
C30 N7 C26 C27 5.7(11) . . . . ?
Ru1 N7 C26 C27 -177.2(6) . . . . ?
C30 N7 C26 C25 -171.9(7) . . . . ?
Ru1 N7 C26 C25 5.2(8) . . . . ?
N6 C25 C26 N7 1.5(10) . . . . ?
C24 C25 C26 N7 178.9(7) . . . . ?
N6 C25 C26 C27 -176.0(7) . . . . ?
C24 C25 C26 C27 1.4(13) . . . . ?
N7 C26 C27 C28 -4.8(12) . . . . ?
C25 C26 C27 C28 172.6(8) . . . . ?
C26 C27 C28 C29 0.6(13) . . . . ?
C27 C28 C29 C30 2.3(13) . . . . ?
C26 N7 C30 C29 -2.7(12) . . . . ?
Ru1 N7 C30 C29 -179.4(6) . . . . ?
C28 C29 C30 N7 -1.3(13) . . . . ?
